data_7710228
loop_
_publ_author_name
'Gildenast, Hans'
'Gruszien, Lukas'
'Friedt, Felix'
'Englert, Ulli'

_publ_section_title
;
 Phosphorus or nitrogen -- the first phosphatriptycene in coordination
 polymer chemistry
;
_journal_name_full 'Dalton Transactions'
_journal_paper_doi 10.1039/D2DT00728B
_journal_year 2022
_chemical_formula_moiety 'C58 H40 Au2 Cl4 N2 P2 Si2 Zn, 2 (C H Cl3)'
_chemical_formula_sum 'C60 H42 Au2 Cl10 N2 P2 Si2 Zn'
_chemical_formula_weight 1722.88
_chemical_name_common 10a
_space_group_crystal_system monoclinic
_space_group_IT_number 14
_space_group_name_Hall '-P 2yn'
_space_group_name_H-M_alt 'P 1 21/n 1'
_atom_sites_solution_hydrogens geom
_atom_sites_solution_primary dual
_audit_creation_method SHELXL-2018/3
_audit_update_record
;
2022-04-13 deposited with the CCDC.	2022-05-03 downloaded from the CCDC.
;
_cell_angle_alpha 90
_cell_angle_beta 105.717(4)
_cell_angle_gamma 90
_cell_formula_units_Z 4
_cell_length_a 22.338(5)
_cell_length_b 11.733(3)
_cell_length_c 24.598(6)
_cell_measurement_reflns_used 6551
_cell_measurement_temperature 100(2)
_cell_measurement_theta_max 30.52
_cell_measurement_theta_min 2.26
_cell_volume 6206(3)
_computing_cell_refinement SMART
_computing_data_collection 'SMART (Bruker, 2001)'
_computing_data_reduction 'SAINT-PLUS (Bruker, 2009)'
_computing_molecular_graphics 'PLATON (Spek, 2009)'
_computing_publication_material SHELXL2018
_computing_structure_refinement 'SHELXL-2018/3 (Sheldrick, 2018)'
_computing_structure_solution 'SHELXT 2018/2 (Sheldrick, 2018)'
_diffrn_ambient_temperature 100(2)
_diffrn_measured_fraction_theta_full 1.000
_diffrn_measured_fraction_theta_max 0.964
_diffrn_measurement_device_type 'CCD area detector'
_diffrn_measurement_method 'omega scans'
_diffrn_radiation_monochromator multilayer-optics
_diffrn_radiation_source microsource
_diffrn_radiation_type MoK\a
_diffrn_radiation_wavelength 0.71073
_diffrn_reflns_av_R_equivalents 0.1108
_diffrn_reflns_av_unetI/netI 0.0934
_diffrn_reflns_Laue_measured_fraction_full 1.000
_diffrn_reflns_Laue_measured_fraction_max 0.964
_diffrn_reflns_limit_h_max 30
_diffrn_reflns_limit_h_min -31
_diffrn_reflns_limit_k_max 16
_diffrn_reflns_limit_k_min -16
_diffrn_reflns_limit_l_max 35
_diffrn_reflns_limit_l_min -35
_diffrn_reflns_number 93492
_diffrn_reflns_point_group_measured_fraction_full 1.000
_diffrn_reflns_point_group_measured_fraction_max 0.964
_diffrn_reflns_theta_full 25.242
_diffrn_reflns_theta_max 30.612
_diffrn_reflns_theta_min 1.441
_exptl_absorpt_coefficient_mu 5.661
_exptl_absorpt_correction_T_max 0.7461
_exptl_absorpt_correction_T_min 0.5460
_exptl_absorpt_correction_type multi-scan
_exptl_absorpt_process_details SADABS
_exptl_crystal_colour colourless
_exptl_crystal_density_diffrn 1.844
_exptl_crystal_description needle
_exptl_crystal_F_000 3328
_exptl_crystal_size_max 0.190
_exptl_crystal_size_mid 0.040
_exptl_crystal_size_min 0.030
_platon_squeeze_details
;
TITL h21_27_a.res in P2(1)/n
CELL   22.3380   11.7330   24.5980     90.00    105.72     90.00
SPGR P21/n
# Solvent Accessible Volume =      1359
# Electrons Found in S.A.V. =       628
# Note: Atoms in Void are Labelled as Cxxx and Qxxx for all Others
C101 0.196 0.079 0.186 !      22.35 eA-3
C102 0.878 0.431 0.747 !      15.10 eA-3
C103 0.846 0.142 0.771 !      15.07 eA-3
C104 0.830 0.936 0.706 !      15.03 eA-3
C105 0.971 0.596 0.804 !      13.25 eA-3
C106 0.342 0.867 0.303 !      11.60 eA-3
C107 0.026 0.448 0.150 !       9.47 eA-3
C108 0.968 0.277 0.197 !       7.23 eA-3
C109 0.404 0.813 0.263 !       6.59 eA-3
C110 0.148 0.016 0.224 !       5.31 eA-3
C111 0.399 0.966 0.306 !       5.11 eA-3
C112 0.618 0.410 0.760 !       3.38 eA-3
C113 0.250 0.426 0.230 !       3.16 eA-3
Q114 0.415 0.053 0.472 !       3.10 eA-3
C115 0.995 0.401 0.158 !       2.69 eA-3
Q116 0.383 0.230 0.342 !       2.53 eA-3
Q117 0.470 0.043 0.142 !       2.47 eA-3
C118 0.708 0.707 0.741 !       2.41 eA-3
C119 0.397 0.988 0.266 !       2.39 eA-3
C120 0.881 0.187 0.798 !       2.36 eA-3
Q121 0.584 0.329 0.321 !       2.32 eA-3
C122 0.280 0.048 0.284 !       2.23 eA-3
Q123 0.134 0.998 0.188 !       2.21 eA-3
C124 0.192 0.537 0.195 !       2.20 eA-3
Q125 0.242 0.252 0.199 !       2.17 eA-3
C126 0.322 0.466 0.256 !       2.09 eA-3
C127 0.860 0.582 0.780 !       2.07 eA-3
Q128 0.531 0.312 0.199 !       2.04 eA-3
C129 0.343 0.455 0.281 !       2.03 eA-3
Q130 0.405 0.828 0.469 !       2.02 eA-3
C131 0.193 0.013 0.222 !       2.02 eA-3
Q132 0.704 0.051 0.908 !       2.01 eA-3
C133 0.338 0.091 0.235 !       2.00 eA-3
C134 0.777 0.369 0.795 !       1.99 eA-3
C135 0.173 0.655 0.202 !       1.99 eA-3
C136 0.727 0.033 0.710 !       1.98 eA-3
C137 0.097 0.648 0.248 !       1.96 eA-3
Q138 0.374 0.906 0.413 !       1.94 eA-3
Q139 0.039 0.404 0.048 !       1.92 eA-3
Q140 0.182 0.088 0.336 !       1.90 eA-3
Q141 0.353 0.437 0.008 !       1.89 eA-3
C142 0.831 0.107 0.813 !       1.87 eA-3
C143 0.155 0.384 0.243 !       1.87 eA-3
C144 0.360 0.138 0.303 !       1.87 eA-3
Q145 0.886 0.235 0.657 !       1.86 eA-3
Q146 0.166 0.156 0.295 !       1.84 eA-3
Q147 0.100 0.425 0.008 !       1.83 eA-3
Q148 0.195 0.774 0.196 !       1.80 eA-3
C149 0.142 0.095 0.227 !       1.80 eA-3
Q150 0.905 0.328 0.209 !       1.79 eA-3
Q151 0.461 0.788 0.219 !       1.78 eA-3
Q152 0.919 0.704 0.710 !       1.78 eA-3
C153 0.312 0.471 0.290 !       1.78 eA-3
Q154 0.266 0.359 0.344 !       1.78 eA-3
C155 0.768 0.016 0.705 !       1.77 eA-3
C156 0.233 0.103 0.256 !       1.77 eA-3
C157 0.754 0.325 0.769 !       1.76 eA-3
C158 0.126 0.440 0.169 !       1.76 eA-3
Q159 0.367 0.990 0.414 !       1.75 eA-3
Q160 0.420 0.613 0.243 !       1.75 eA-3
Q161 0.440 0.018 0.111 !       1.74 eA-3
Q162 0.436 0.891 0.180 !       1.74 eA-3
Q163 0.130 0.082 0.193 !       1.74 eA-3
Q164 0.046 0.107 0.382 !       1.73 eA-3
Q165 0.753 0.324 0.195 !       1.72 eA-3
Q166 0.471 0.830 0.143 !       1.71 eA-3
Q167 0.444 0.157 0.334 !       1.71 eA-3
Q168 0.374 0.699 0.328 !       1.70 eA-3
C169 0.093 0.797 0.233 !       1.70 eA-3
Q170 0.751 0.524 0.475 !       1.69 eA-3
Q171 0.428 0.011 0.358 !       1.69 eA-3
Q172 0.260 0.435 0.161 !       1.69 eA-3
C173 0.103 0.031 0.244 !       1.68 eA-3
C174 0.528 0.700 0.303 !       1.67 eA-3
C175 0.404 0.249 0.241 !       1.66 eA-3
C176 0.069 0.266 0.197 !       1.66 eA-3
C177 0.241 0.046 0.245 !       1.66 eA-3
Q178 0.470 0.129 0.147 !       1.66 eA-3
Q179 0.421 0.672 0.322 !       1.66 eA-3
Q180 0.452 0.739 0.092 !       1.65 eA-3
Q181 0.822 0.314 0.470 !       1.65 eA-3
Q182 0.431 0.231 0.187 !       1.65 eA-3
Q183 0.735 0.538 0.875 !       1.64 eA-3
Q184 0.475 0.936 0.118 !       1.64 eA-3
C185 0.876 0.322 0.754 !       1.64 eA-3
C186 0.124 0.678 0.246 !       1.64 eA-3
Q187 0.415 0.361 0.462 !       1.63 eA-3
Q188 0.797 0.206 0.251 !       1.63 eA-3
Q189 0.029 0.389 0.829 !       1.63 eA-3
Q190 0.374 0.891 0.191 !       1.63 eA-3
C191 0.750 0.454 0.800 !       1.62 eA-3
C192 0.205 0.028 0.258 !       1.62 eA-3
Q193 0.720 0.633 0.233 !       1.60 eA-3
C194 0.708 0.492 0.785 !       1.60 eA-3
C195 0.157 0.790 0.261 !       1.60 eA-3
Q196 0.396 0.156 0.438 !       1.58 eA-3
C197 0.366 0.255 0.271 !       1.58 eA-3
C198 0.145 0.516 0.283 !       1.58 eA-3
C199 0.352 0.076 0.274 !       1.58 eA-3
;
_refine_diff_density_max 2.129
_refine_diff_density_min -1.868
_refine_diff_density_rms 0.210
_refine_ls_extinction_method none
_refine_ls_goodness_of_fit_ref 1.032
_refine_ls_hydrogen_treatment constr
_refine_ls_matrix_type full
_refine_ls_number_parameters 642
_refine_ls_number_reflns 18432
_refine_ls_number_restraints 0
_refine_ls_restrained_S_all 1.032
_refine_ls_R_factor_all 0.1042
_refine_ls_R_factor_gt 0.0595
_refine_ls_shift/su_max 0.001
_refine_ls_shift/su_mean 0.000
_refine_ls_structure_factor_coef Fsqd
_refine_ls_weighting_details 'w=1/[\s^2^(Fo^2^)+(0.0465P)^2^+18.5652P] where P=(Fo^2^+2Fc^2^)/3'
_refine_ls_weighting_scheme calc
_refine_ls_wR_factor_gt 0.1210
_refine_ls_wR_factor_ref 0.1403
_reflns_Friedel_coverage 0.000
_reflns_number_gt 11936
_reflns_number_total 18432
_reflns_threshold_expression 'I > 2\s(I)'
_cod_data_source_file d2dt00728b2.cif
_cod_data_source_block 10a
_cod_original_sg_symbol_H-M 'P 21/n'
_cod_database_code 7710228
_shelx_shelxl_version_number 2018/3
_shelx_space_group_comment
;
The symmetry employed for this shelxl refinement is uniquely defined
by the following loop, which should always be used as a source of
symmetry information in preference to the above space-group names.
They are only intended as comments.
;
_shelx_estimated_absorpt_t_min 0.413
_shelx_estimated_absorpt_t_max 0.849
_platon_squeeze_void_probe_radius 1.20

loop_
_space_group_symop_operation_xyz
'x, y, z'
'-x+1/2, y+1/2, -z+1/2'
'-x, -y, -z'
'x-1/2, -y-1/2, z-1/2'

loop_
_atom_site_label
_atom_site_type_symbol
_atom_site_fract_x
_atom_site_fract_y
_atom_site_fract_z
_atom_site_U_iso_or_equiv
_atom_site_adp_type
_atom_site_occupancy
_atom_site_site_symmetry_order
_atom_site_calc_flag
_atom_site_refinement_flags_posn
_atom_site_refinement_flags_adp
_atom_site_refinement_flags_occupancy
_atom_site_disorder_assembly
_atom_site_disorder_group
Au1 Au 0.47108(2) 0.93737(2) 1.14980(2) 0.02142(7) Uani 1 1 d . . . . .
Au2 Au 0.40954(2) 0.93905(2) 0.46116(2) 0.02607(8) Uani 1 1 d . . . . .
Zn1 Zn 0.26616(4) -0.18432(7) 0.76197(3) 0.01926(17) Uani 1 1 d . . . . .
Cl1 Cl 0.51022(10) 1.10252(16) 1.19348(8) 0.0334(4) Uani 1 1 d . . . . .
Cl2 Cl 0.44019(10) 1.12097(17) 0.44981(13) 0.0501(7) Uani 1 1 d . . . . .
Cl3 Cl 0.16806(8) -0.23523(16) 0.74621(9) 0.0294(4) Uani 1 1 d . . . . .
Cl4 Cl 0.34717(8) -0.30068(14) 0.78506(8) 0.0238(4) Uani 1 1 d . . . . .
P1 P 0.43176(8) 0.77933(15) 1.10418(8) 0.0202(4) Uani 1 1 d . . . . .
P2 P 0.38042(9) 0.76390(15) 0.47659(8) 0.0215(4) Uani 1 1 d . . . . .
Si1 Si 0.37577(9) 0.56814(17) 1.03831(9) 0.0213(4) Uani 1 1 d . . . . .
Si2 Si 0.34147(9) 0.52759(17) 0.50570(9) 0.0217(4) Uani 1 1 d . . . . .
N1 N 0.2840(3) -0.0537(5) 0.8204(2) 0.0201(12) Uani 1 1 d . . . . .
N2 N 0.2758(3) -0.0852(5) 0.6963(2) 0.0212(12) Uani 1 1 d . . . . .
C1 C 0.4384(3) 0.7706(6) 1.0328(3) 0.0211(15) Uani 1 1 d . . . . .
C2 C 0.4684(3) 0.8539(6) 1.0096(3) 0.0231(15) Uani 1 1 d . . . . .
H2 H 0.484327 0.919824 1.031123 0.028 Uiso 1 1 calc R U . . .
C3 C 0.4753(4) 0.8422(7) 0.9558(3) 0.0315(18) Uani 1 1 d . . . . .
H3 H 0.496308 0.899149 0.940631 0.038 Uiso 1 1 calc R U . . .
C4 C 0.4513(3) 0.7468(6) 0.9241(3) 0.0222(15) Uani 1 1 d . . . . .
H4 H 0.455732 0.738662 0.886989 0.027 Uiso 1 1 calc R U . . .
C5 C 0.4210(3) 0.6633(6) 0.9464(3) 0.0222(15) Uani 1 1 d . . . . .
H5 H 0.404518 0.598858 0.923915 0.027 Uiso 1 1 calc R U . . .
C6 C 0.4140(3) 0.6712(6) 1.0005(3) 0.0208(14) Uani 1 1 d . . . . .
C7 C 0.3491(3) 0.7563(6) 1.0965(3) 0.0213(15) Uani 1 1 d . . . . .
C8 C 0.3161(3) 0.8263(6) 1.1226(3) 0.0283(17) Uani 1 1 d . . . . .
H8 H 0.335937 0.890159 1.143765 0.034 Uiso 1 1 calc R U . . .
C9 C 0.2542(4) 0.8046(7) 1.1184(4) 0.0320(18) Uani 1 1 d . . . . .
H9 H 0.231559 0.853569 1.136369 0.038 Uiso 1 1 calc R U . . .
C10 C 0.2253(3) 0.7118(7) 1.0880(4) 0.0316(18) Uani 1 1 d . . . . .
H10 H 0.182690 0.697217 1.085147 0.038 Uiso 1 1 calc R U . . .
C11 C 0.2578(3) 0.6391(6) 1.0614(3) 0.0267(17) Uani 1 1 d . . . . .
H11 H 0.237152 0.575478 1.040703 0.032 Uiso 1 1 calc R U . . .
C12 C 0.3202(3) 0.6582(6) 1.0648(3) 0.0239(16) Uani 1 1 d . . . . .
C13 C 0.4656(3) 0.6452(6) 1.1335(3) 0.0204(14) Uani 1 1 d . . . . .
C14 C 0.5131(3) 0.6398(6) 1.1826(3) 0.0277(17) Uani 1 1 d . . . . .
H14 H 0.531056 0.708030 1.200590 0.033 Uiso 1 1 calc R U . . .
C15 C 0.5349(4) 0.5345(7) 1.2059(4) 0.035(2) Uani 1 1 d . . . . .
H15 H 0.567566 0.530765 1.239913 0.042 Uiso 1 1 calc R U . . .
C16 C 0.5083(4) 0.4337(7) 1.1789(3) 0.0292(17) Uani 1 1 d . . . . .
H16 H 0.523535 0.361873 1.194460 0.035 Uiso 1 1 calc R U . . .
C17 C 0.4598(3) 0.4385(6) 1.1293(3) 0.0255(15) Uani 1 1 d . . . . .
H17 H 0.441204 0.370041 1.112107 0.031 Uiso 1 1 calc R U . . .
C18 C 0.4385(3) 0.5436(5) 1.1050(3) 0.0204(14) Uani 1 1 d . . . . .
C19 C 0.3509(3) 0.4385(6) 0.9952(3) 0.0248(15) Uani 1 1 d . . . . .
C20 C 0.2908(3) 0.3912(6) 0.9790(3) 0.0226(15) Uani 1 1 d . . . . .
H20 H 0.258443 0.425403 0.991660 0.027 Uiso 1 1 calc R U . . .
C21 C 0.2782(3) 0.2952(6) 0.9449(3) 0.0247(15) Uani 1 1 d . . . . .
H21 H 0.237149 0.265182 0.934189 0.030 Uiso 1 1 calc R U . . .
C22 C 0.3242(3) 0.2423(6) 0.9261(3) 0.0222(15) Uani 1 1 d . . . . .
C23 C 0.3839(3) 0.2878(6) 0.9413(3) 0.0260(16) Uani 1 1 d . . . . .
H23 H 0.415628 0.254016 0.927617 0.031 Uiso 1 1 calc R U . . .
C24 C 0.3973(3) 0.3825(6) 0.9765(3) 0.0256(16) Uani 1 1 d . . . . .
H24 H 0.438820 0.409993 0.988236 0.031 Uiso 1 1 calc R U . . .
C25 C 0.3097(3) 0.1390(6) 0.8894(3) 0.0212(14) Uani 1 1 d . . . . .
C26 C 0.2511(3) 0.1206(6) 0.8532(3) 0.0227(15) Uani 1 1 d . . . . .
H26 H 0.218776 0.174385 0.851115 0.027 Uiso 1 1 calc R U . . .
C27 C 0.2401(3) 0.0234(6) 0.8201(3) 0.0213(14) Uani 1 1 d . . . . .
H27 H 0.199481 0.011058 0.796130 0.026 Uiso 1 1 calc R U . . .
C28 C 0.3411(3) -0.0348(6) 0.8551(3) 0.0295(18) Uani 1 1 d . . . . .
H28 H 0.373040 -0.088349 0.855295 0.035 Uiso 1 1 calc R U . . .
C29 C 0.3553(3) 0.0575(6) 0.8899(3) 0.0314(18) Uani 1 1 d . . . . .
H29 H 0.395978 0.066176 0.914439 0.038 Uiso 1 1 calc R U . . .
C30 C 0.3956(3) 0.7317(6) 0.5521(3) 0.0207(14) Uani 1 1 d . . . . .
C31 C 0.4263(3) 0.8088(6) 0.5929(3) 0.0234(15) Uani 1 1 d . . . . .
H31 H 0.438416 0.881190 0.582250 0.028 Uiso 1 1 calc R U . . .
C32 C 0.4391(3) 0.7793(7) 0.6497(3) 0.0276(17) Uani 1 1 d . . . . .
H32 H 0.459768 0.831977 0.677898 0.033 Uiso 1 1 calc R U . . .
C33 C 0.4218(3) 0.6736(7) 0.6654(3) 0.0250(16) Uani 1 1 d . . . . .
H33 H 0.430103 0.653999 0.704200 0.030 Uiso 1 1 calc R U . . .
C34 C 0.3917(3) 0.5953(6) 0.6233(3) 0.0254(16) Uani 1 1 d . . . . .
H34 H 0.380453 0.522352 0.634166 0.030 Uiso 1 1 calc R U . . .
C35 C 0.3781(3) 0.6230(6) 0.5662(3) 0.0211(15) Uani 1 1 d . . . . .
C36 C 0.4168(3) 0.6446(6) 0.4504(3) 0.0218(15) Uani 1 1 d . . . . .
C37 C 0.4583(3) 0.6607(6) 0.4186(3) 0.0267(16) Uani 1 1 d . . . . .
H37 H 0.470183 0.735871 0.411572 0.032 Uiso 1 1 calc R U . . .
C38 C 0.4825(3) 0.5697(6) 0.3969(3) 0.0287(17) Uani 1 1 d . . . . .
H38 H 0.511111 0.581897 0.375107 0.034 Uiso 1 1 calc R U . . .
C39 C 0.4652(3) 0.4590(6) 0.4068(3) 0.0247(16) Uani 1 1 d . . . . .
H39 H 0.481818 0.395898 0.391522 0.030 Uiso 1 1 calc R U . . .
C40 C 0.4238(3) 0.4413(6) 0.4390(3) 0.0255(15) Uani 1 1 d . . . . .
H40 H 0.412653 0.365603 0.445889 0.031 Uiso 1 1 calc R U . . .
C41 C 0.3981(3) 0.5326(6) 0.4614(3) 0.0192(14) Uani 1 1 d . . . . .
C42 C 0.2992(3) 0.7282(6) 0.4486(3) 0.0236(15) Uani 1 1 d . . . . .
C43 C 0.2590(3) 0.8017(6) 0.4113(3) 0.0254(16) Uani 1 1 d . . . . .
H43 H 0.274032 0.871950 0.400912 0.030 Uiso 1 1 calc R U . . .
C44 C 0.1966(4) 0.7717(7) 0.3891(3) 0.0305(18) Uani 1 1 d . . . . .
H44 H 0.168988 0.822530 0.364424 0.037 Uiso 1 1 calc R U . . .
C45 C 0.1748(4) 0.6687(7) 0.4030(3) 0.0283(17) Uani 1 1 d . . . . .
H45 H 0.132442 0.648292 0.387666 0.034 Uiso 1 1 calc R U . . .
C46 C 0.2152(4) 0.5952(6) 0.4394(4) 0.0297(17) Uani 1 1 d . . . . .
H46 H 0.199633 0.525314 0.449549 0.036 Uiso 1 1 calc R U . . .
C47 C 0.2781(3) 0.6210(6) 0.4615(3) 0.0234(15) Uani 1 1 d . . . . .
C48 C 0.3216(3) 0.3886(6) 0.5319(3) 0.0230(15) Uani 1 1 d . . . . .
C49 C 0.3649(4) 0.2992(7) 0.5434(3) 0.0297(18) Uani 1 1 d . . . . .
H49 H 0.401724 0.305051 0.531267 0.036 Uiso 1 1 calc R U . . .
C50 C 0.3548(3) 0.2023(6) 0.5720(3) 0.0279(17) Uani 1 1 d . . . . .
H50 H 0.384535 0.142320 0.578746 0.033 Uiso 1 1 calc R U . . .
C51 C 0.3018(3) 0.1916(6) 0.5912(3) 0.0226(15) Uani 1 1 d . . . . .
C52 C 0.2591(3) 0.2800(6) 0.5793(3) 0.0209(14) Uani 1 1 d . . . . .
H52 H 0.222288 0.273976 0.591505 0.025 Uiso 1 1 calc R U . . .
C53 C 0.2681(3) 0.3758(6) 0.5507(3) 0.0217(15) Uani 1 1 d . . . . .
H53 H 0.237670 0.434467 0.543433 0.026 Uiso 1 1 calc R U . . .
C54 C 0.2931(3) 0.0934(5) 0.6264(3) 0.0184(14) Uani 1 1 d . . . . .
C55 C 0.3429(3) 0.0291(6) 0.6576(4) 0.0300(18) Uani 1 1 d . . . . .
H55 H 0.383887 0.044864 0.655530 0.036 Uiso 1 1 calc R U . . .
C56 C 0.3324(3) -0.0574(6) 0.6916(4) 0.0306(18) Uani 1 1 d . . . . .
H56 H 0.367072 -0.099797 0.712806 0.037 Uiso 1 1 calc R U . . .
C57 C 0.2276(3) -0.0243(6) 0.6662(3) 0.0184(13) Uani 1 1 d . . . . .
H57 H 0.187018 -0.042116 0.668936 0.022 Uiso 1 1 calc R U . . .
C58 C 0.2347(3) 0.0634(6) 0.6312(3) 0.0214(14) Uani 1 1 d . . . . .
H58 H 0.199173 0.103928 0.610146 0.026 Uiso 1 1 calc R U . . .

loop_
_atom_site_aniso_label
_atom_site_aniso_U_11
_atom_site_aniso_U_22
_atom_site_aniso_U_33
_atom_site_aniso_U_23
_atom_site_aniso_U_13
_atom_site_aniso_U_12
Au1 0.02416(14) 0.01741(13) 0.02184(14) -0.00027(11) 0.00481(10) -0.00370(11)
Au2 0.02238(14) 0.01630(13) 0.04138(18) 0.00788(12) 0.01181(12) 0.00306(11)
Zn1 0.0191(4) 0.0143(4) 0.0228(4) 0.0017(3) 0.0028(3) -0.0011(3)
Cl1 0.0450(12) 0.0241(9) 0.0291(10) -0.0089(8) 0.0065(9) -0.0077(8)
Cl2 0.0283(10) 0.0182(9) 0.110(2) 0.0193(11) 0.0284(12) 0.0059(8)
Cl3 0.0199(8) 0.0268(9) 0.0393(11) 0.0060(8) 0.0043(8) -0.0034(7)
Cl4 0.0211(8) 0.0182(8) 0.0296(9) -0.0002(7) 0.0026(7) 0.0025(6)
P1 0.0178(8) 0.0152(8) 0.0259(10) 0.0005(7) 0.0029(7) -0.0010(6)
P2 0.0226(9) 0.0149(8) 0.0276(10) 0.0056(7) 0.0080(8) 0.0020(7)
Si1 0.0178(9) 0.0179(9) 0.0258(10) 0.0008(8) 0.0021(8) -0.0004(7)
Si2 0.0218(10) 0.0158(9) 0.0282(11) 0.0039(8) 0.0080(8) 0.0014(7)
N1 0.021(3) 0.018(3) 0.021(3) 0.002(2) 0.004(2) 0.001(2)
N2 0.024(3) 0.017(3) 0.021(3) 0.002(2) 0.004(2) 0.000(2)
C1 0.015(3) 0.016(3) 0.030(4) 0.006(3) 0.003(3) 0.002(2)
C2 0.020(3) 0.013(3) 0.035(4) 0.003(3) 0.005(3) -0.002(3)
C3 0.030(4) 0.028(4) 0.034(5) 0.002(3) 0.003(3) -0.009(3)
C4 0.018(3) 0.024(4) 0.025(4) 0.007(3) 0.005(3) 0.001(3)
C5 0.018(3) 0.022(4) 0.023(4) -0.002(3) 0.001(3) 0.002(3)
C6 0.015(3) 0.015(3) 0.030(4) 0.001(3) 0.002(3) 0.000(2)
C7 0.021(3) 0.015(3) 0.027(4) 0.007(3) 0.005(3) 0.003(3)
C8 0.021(4) 0.023(4) 0.041(5) 0.005(3) 0.008(3) 0.000(3)
C9 0.026(4) 0.024(4) 0.049(5) 0.003(4) 0.017(4) 0.004(3)
C10 0.020(4) 0.028(4) 0.050(5) 0.008(4) 0.016(4) 0.001(3)
C11 0.018(3) 0.019(3) 0.041(5) -0.003(3) 0.003(3) -0.002(3)
C12 0.021(3) 0.017(3) 0.030(4) 0.009(3) 0.000(3) 0.000(3)
C13 0.021(3) 0.018(3) 0.022(4) 0.003(3) 0.006(3) 0.005(3)
C14 0.023(4) 0.022(4) 0.033(4) 0.002(3) -0.001(3) -0.002(3)
C15 0.034(4) 0.024(4) 0.040(5) 0.000(3) -0.002(4) 0.001(3)
C16 0.029(4) 0.024(4) 0.029(4) 0.003(3) -0.001(3) 0.002(3)
C17 0.023(4) 0.022(4) 0.030(4) 0.000(3) 0.006(3) -0.001(3)
C18 0.014(3) 0.012(3) 0.034(4) -0.002(3) 0.004(3) 0.000(2)
C19 0.019(3) 0.023(4) 0.030(4) 0.003(3) 0.002(3) 0.001(3)
C20 0.024(4) 0.017(3) 0.027(4) 0.000(3) 0.009(3) -0.001(3)
C21 0.023(4) 0.022(4) 0.027(4) 0.001(3) 0.002(3) -0.005(3)
C22 0.026(4) 0.013(3) 0.023(4) -0.001(3) -0.002(3) -0.001(3)
C23 0.023(4) 0.013(3) 0.043(5) -0.004(3) 0.010(3) 0.000(3)
C24 0.016(3) 0.020(4) 0.036(4) -0.001(3) 0.000(3) -0.002(3)
C25 0.023(3) 0.015(3) 0.020(4) -0.002(3) -0.003(3) 0.003(3)
C26 0.022(4) 0.016(3) 0.029(4) 0.001(3) 0.006(3) 0.000(3)
C27 0.015(3) 0.020(3) 0.024(4) 0.004(3) -0.004(3) -0.002(3)
C28 0.021(4) 0.022(4) 0.040(5) -0.006(3) -0.001(3) 0.003(3)
C29 0.023(4) 0.025(4) 0.035(4) -0.007(3) -0.011(3) 0.005(3)
C30 0.021(3) 0.021(3) 0.022(4) 0.004(3) 0.009(3) 0.004(3)
C31 0.021(3) 0.020(3) 0.033(4) -0.001(3) 0.014(3) 0.001(3)
C32 0.024(4) 0.032(4) 0.031(4) -0.007(3) 0.015(3) -0.003(3)
C33 0.014(3) 0.038(4) 0.023(4) 0.008(3) 0.005(3) 0.001(3)
C34 0.026(4) 0.021(4) 0.034(4) 0.009(3) 0.016(3) 0.004(3)
C35 0.017(3) 0.019(3) 0.029(4) 0.009(3) 0.011(3) 0.006(3)
C36 0.019(3) 0.019(3) 0.027(4) 0.004(3) 0.006(3) 0.005(3)
C37 0.025(4) 0.025(4) 0.032(4) 0.003(3) 0.011(3) 0.004(3)
C38 0.027(4) 0.027(4) 0.036(4) 0.002(3) 0.014(3) 0.007(3)
C39 0.022(4) 0.024(4) 0.028(4) 0.000(3) 0.007(3) 0.008(3)
C40 0.025(4) 0.023(4) 0.029(4) -0.001(3) 0.009(3) 0.003(3)
C41 0.020(3) 0.016(3) 0.023(4) 0.001(3) 0.008(3) 0.002(2)
C42 0.028(4) 0.015(3) 0.031(4) 0.001(3) 0.013(3) 0.004(3)
C43 0.030(4) 0.016(3) 0.032(4) 0.000(3) 0.010(3) 0.008(3)
C44 0.034(4) 0.032(4) 0.023(4) 0.004(3) 0.003(3) 0.010(3)
C45 0.027(4) 0.032(4) 0.024(4) -0.005(3) 0.004(3) -0.004(3)
C46 0.034(4) 0.019(4) 0.037(5) -0.006(3) 0.013(4) -0.004(3)
C47 0.020(3) 0.024(4) 0.023(4) 0.000(3) 0.000(3) 0.005(3)
C48 0.022(4) 0.021(4) 0.029(4) 0.004(3) 0.012(3) 0.003(3)
C49 0.026(4) 0.027(4) 0.040(5) 0.016(4) 0.015(3) 0.005(3)
C50 0.019(4) 0.026(4) 0.041(5) 0.012(3) 0.012(3) 0.007(3)
C51 0.023(3) 0.020(3) 0.026(4) 0.001(3) 0.007(3) 0.001(3)
C52 0.015(3) 0.017(3) 0.030(4) 0.001(3) 0.005(3) 0.001(2)
C53 0.025(4) 0.014(3) 0.029(4) -0.001(3) 0.013(3) 0.002(3)
C54 0.024(3) 0.010(3) 0.023(4) 0.004(3) 0.011(3) 0.001(2)
C55 0.019(4) 0.028(4) 0.047(5) 0.011(4) 0.016(3) 0.000(3)
C56 0.021(4) 0.026(4) 0.046(5) 0.017(4) 0.011(3) 0.007(3)
C57 0.018(3) 0.016(3) 0.020(3) -0.002(3) 0.002(3) 0.000(3)
C58 0.020(3) 0.021(3) 0.024(4) 0.000(3) 0.007(3) -0.004(3)

loop_
_atom_type_symbol
_atom_type_description
_atom_type_scat_dispersion_real
_atom_type_scat_dispersion_imag
_atom_type_scat_source
C C 0.0033 0.0016 'International Tables Vol C Tables 4.2.6.8 and 6.1.1.4'
H H 0.0000 0.0000 'International Tables Vol C Tables 4.2.6.8 and 6.1.1.4'
N N 0.0061 0.0033 'International Tables Vol C Tables 4.2.6.8 and 6.1.1.4'
Si Si 0.0817 0.0704 'International Tables Vol C Tables 4.2.6.8 and 6.1.1.4'
P P 0.1023 0.0942 'International Tables Vol C Tables 4.2.6.8 and 6.1.1.4'
Cl Cl 0.1484 0.1585 'International Tables Vol C Tables 4.2.6.8 and 6.1.1.4'
Zn Zn 0.2839 1.4301 'International Tables Vol C Tables 4.2.6.8 and 6.1.1.4'
Au Au -2.0133 8.8022 'International Tables Vol C Tables 4.2.6.8 and 6.1.1.4'

loop_
_geom_angle_atom_site_label_1
_geom_angle_atom_site_label_2
_geom_angle_atom_site_label_3
_geom_angle
_geom_angle_site_symmetry_1
_geom_angle_site_symmetry_3
_geom_angle_publ_flag
P1 Au1 Cl1 177.94(7) . . ?
P2 Au2 Cl2 177.24(9) . . ?
N2 Zn1 N1 94.9(2) . . ?
N2 Zn1 Cl3 109.08(17) . . ?
N1 Zn1 Cl3 108.64(17) . . ?
N2 Zn1 Cl4 107.43(17) . . ?
N1 Zn1 Cl4 106.77(17) . . ?
Cl3 Zn1 Cl4 125.66(8) . . ?
C1 P1 C13 101.7(3) . . ?
C1 P1 C7 103.8(3) . . ?
C13 P1 C7 102.4(3) . . ?
C1 P1 Au1 114.4(2) . . ?
C13 P1 Au1 117.3(2) . . ?
C7 P1 Au1 115.2(2) . . ?
C42 P2 C36 100.7(3) . . ?
C42 P2 C30 103.3(3) . . ?
C36 P2 C30 102.8(3) . . ?
C42 P2 Au2 117.4(2) . . ?
C36 P2 Au2 118.2(2) . . ?
C30 P2 Au2 112.4(2) . . ?
C19 Si1 C6 110.7(3) . . ?
C19 Si1 C18 114.4(3) . . ?
C6 Si1 C18 101.6(3) . . ?
C19 Si1 C12 122.5(3) . . ?
C6 Si1 C12 104.1(3) . . ?
C18 Si1 C12 101.0(3) . . ?
C48 Si2 C35 110.2(3) . . ?
C48 Si2 C41 119.4(3) . . ?
C35 Si2 C41 103.0(3) . . ?
C48 Si2 C47 120.0(3) . . ?
C35 Si2 C47 102.1(3) . . ?
C41 Si2 C47 99.5(3) . . ?
C27 N1 C28 117.4(6) . . ?
C27 N1 Zn1 119.8(5) . . ?
C28 N1 Zn1 122.3(5) . . ?
C57 N2 C56 117.2(6) . . ?
C57 N2 Zn1 120.1(5) . . ?
C56 N2 Zn1 120.7(5) . . ?
C2 C1 C6 119.9(7) . . ?
C2 C1 P1 122.3(6) . . ?
C6 C1 P1 117.8(5) . . ?
C3 C2 C1 120.9(7) . . ?
C3 C2 H2 119.5 . . ?
C1 C2 H2 119.5 . . ?
C2 C3 C4 119.6(7) . . ?
C2 C3 H3 120.2 . . ?
C4 C3 H3 120.2 . . ?
C3 C4 C5 120.3(7) . . ?
C3 C4 H4 119.9 . . ?
C5 C4 H4 119.9 . . ?
C6 C5 C4 121.8(7) . . ?
C6 C5 H5 119.1 . . ?
C4 C5 H5 119.1 . . ?
C5 C6 C1 117.5(6) . . ?
C5 C6 Si1 128.4(5) . . ?
C1 C6 Si1 114.0(5) . . ?
C8 C7 C12 120.8(7) . . ?
C8 C7 P1 121.3(6) . . ?
C12 C7 P1 117.7(5) . . ?
C7 C8 C9 120.5(7) . . ?
C7 C8 H8 119.8 . . ?
C9 C8 H8 119.8 . . ?
C10 C9 C8 120.0(7) . . ?
C10 C9 H9 120.0 . . ?
C8 C9 H9 120.0 . . ?
C9 C10 C11 120.7(7) . . ?
C9 C10 H10 119.7 . . ?
C11 C10 H10 119.7 . . ?
C12 C11 C10 121.0(7) . . ?
C12 C11 H11 119.5 . . ?
C10 C11 H11 119.5 . . ?
C11 C12 C7 117.0(7) . . ?
C11 C12 Si1 129.4(6) . . ?
C7 C12 Si1 113.4(5) . . ?
C14 C13 C18 121.0(6) . . ?
C14 C13 P1 122.0(6) . . ?
C18 C13 P1 116.9(5) . . ?
C13 C14 C15 120.2(7) . . ?
C13 C14 H14 119.9 . . ?
C15 C14 H14 119.9 . . ?
C14 C15 C16 119.6(7) . . ?
C14 C15 H15 120.2 . . ?
C16 C15 H15 120.2 . . ?
C17 C16 C15 120.5(7) . . ?
C17 C16 H16 119.7 . . ?
C15 C16 H16 119.7 . . ?
C16 C17 C18 120.2(7) . . ?
C16 C17 H17 119.9 . . ?
C18 C17 H17 119.9 . . ?
C17 C18 C13 118.4(7) . . ?
C17 C18 Si1 126.8(5) . . ?
C13 C18 Si1 114.8(5) . . ?
C24 C19 C20 117.1(7) . . ?
C24 C19 Si1 116.0(5) . . ?
C20 C19 Si1 127.0(6) . . ?
C21 C20 C19 120.9(7) . . ?
C21 C20 H20 119.6 . . ?
C19 C20 H20 119.6 . . ?
C22 C21 C20 121.2(7) . . ?
C22 C21 H21 119.4 . . ?
C20 C21 H21 119.4 . . ?
C21 C22 C23 118.9(7) . . ?
C21 C22 C25 120.4(6) . . ?
C23 C22 C25 120.6(7) . . ?
C22 C23 C24 120.2(7) . . ?
C22 C23 H23 119.9 . . ?
C24 C23 H23 119.9 . . ?
C23 C24 C19 121.6(7) . . ?
C23 C24 H24 119.2 . . ?
C19 C24 H24 119.2 . . ?
C26 C25 C29 117.4(6) . . ?
C26 C25 C22 121.8(6) . . ?
C29 C25 C22 120.8(6) . . ?
C27 C26 C25 119.5(6) . . ?
C27 C26 H26 120.3 . . ?
C25 C26 H26 120.3 . . ?
N1 C27 C26 122.9(6) . . ?
N1 C27 H27 118.6 . . ?
C26 C27 H27 118.6 . . ?
N1 C28 C29 123.3(7) . . ?
N1 C28 H28 118.4 . . ?
C29 C28 H28 118.4 . . ?
C28 C29 C25 119.5(7) . . ?
C28 C29 H29 120.2 . . ?
C25 C29 H29 120.2 . . ?
C31 C30 C35 121.9(7) . . ?
C31 C30 P2 121.3(5) . . ?
C35 C30 P2 116.7(6) . . ?
C30 C31 C32 119.5(7) . . ?
C30 C31 H31 120.3 . . ?
C32 C31 H31 120.3 . . ?
C33 C32 C31 120.4(7) . . ?
C33 C32 H32 119.8 . . ?
C31 C32 H32 119.8 . . ?
C32 C33 C34 119.5(7) . . ?
C32 C33 H33 120.2 . . ?
C34 C33 H33 120.2 . . ?
C35 C34 C33 121.2(7) . . ?
C35 C34 H34 119.4 . . ?
C33 C34 H34 119.4 . . ?
C34 C35 C30 117.5(7) . . ?
C34 C35 Si2 126.4(5) . . ?
C30 C35 Si2 116.1(5) . . ?
C37 C36 C41 120.6(6) . . ?
C37 C36 P2 121.9(6) . . ?
C41 C36 P2 117.4(5) . . ?
C38 C37 C36 120.8(7) . . ?
C38 C37 H37 119.6 . . ?
C36 C37 H37 119.6 . . ?
C37 C38 C39 120.1(7) . . ?
C37 C38 H38 119.9 . . ?
C39 C38 H38 119.9 . . ?
C40 C39 C38 119.9(7) . . ?
C40 C39 H39 120.1 . . ?
C38 C39 H39 120.1 . . ?
C39 C40 C41 121.3(7) . . ?
C39 C40 H40 119.3 . . ?
C41 C40 H40 119.3 . . ?
C40 C41 C36 117.3(6) . . ?
C40 C41 Si2 128.2(5) . . ?
C36 C41 Si2 114.5(5) . . ?
C43 C42 C47 120.3(7) . . ?
C43 C42 P2 120.6(6) . . ?
C47 C42 P2 118.9(5) . . ?
C42 C43 C44 119.8(7) . . ?
C42 C43 H43 120.1 . . ?
C44 C43 H43 120.1 . . ?
C45 C44 C43 120.4(7) . . ?
C45 C44 H44 119.8 . . ?
C43 C44 H44 119.8 . . ?
C44 C45 C46 119.6(7) . . ?
C44 C45 H45 120.2 . . ?
C46 C45 H45 120.2 . . ?
C45 C46 C47 121.8(7) . . ?
C45 C46 H46 119.1 . . ?
C47 C46 H46 119.1 . . ?
C46 C47 C42 118.0(7) . . ?
C46 C47 Si2 128.1(6) . . ?
C42 C47 Si2 113.8(5) . . ?
C53 C48 C49 117.2(7) . . ?
C53 C48 Si2 121.0(5) . . ?
C49 C48 Si2 120.8(5) . . ?
C50 C49 C48 121.2(7) . . ?
C50 C49 H49 119.4 . . ?
C48 C49 H49 119.4 . . ?
C49 C50 C51 120.9(7) . . ?
C49 C50 H50 119.5 . . ?
C51 C50 H50 119.5 . . ?
C52 C51 C50 117.5(7) . . ?
C52 C51 C54 120.8(6) . . ?
C50 C51 C54 121.5(6) . . ?
C53 C52 C51 122.2(7) . . ?
C53 C52 H52 118.9 . . ?
C51 C52 H52 118.9 . . ?
C52 C53 C48 121.0(6) . . ?
C52 C53 H53 119.5 . . ?
C48 C53 H53 119.5 . . ?
C58 C54 C55 116.5(6) . . ?
C58 C54 C51 121.4(6) . . ?
C55 C54 C51 122.1(6) . . ?
C56 C55 C54 119.6(7) . . ?
C56 C55 H55 120.2 . . ?
C54 C55 H55 120.2 . . ?
N2 C56 C55 123.6(7) . . ?
N2 C56 H56 118.2 . . ?
C55 C56 H56 118.2 . . ?
N2 C57 C58 122.3(6) . . ?
N2 C57 H57 118.9 . . ?
C58 C57 H57 118.9 . . ?
C57 C58 C54 120.9(7) . . ?
C57 C58 H58 119.6 . . ?
C54 C58 H58 119.6 . . ?

loop_
_geom_bond_atom_site_label_1
_geom_bond_atom_site_label_2
_geom_bond_distance
_geom_bond_site_symmetry_2
_geom_bond_publ_flag
Au1 P1 2.2214(19) . ?
Au1 Cl1 2.2727(19) . ?
Au2 P2 2.2189(19) . ?
Au2 Cl2 2.282(2) . ?
Zn1 N2 2.047(6) . ?
Zn1 N1 2.065(6) . ?
Zn1 Cl3 2.202(2) . ?
Zn1 Cl4 2.2146(18) . ?
P1 C1 1.805(8) . ?
P1 C13 1.809(7) . ?
P1 C7 1.824(7) . ?
P2 C42 1.806(8) . ?
P2 C36 1.820(7) . ?
P2 C30 1.834(7) . ?
Si1 C19 1.852(8) . ?
Si1 C6 1.867(7) . ?
Si1 C18 1.869(7) . ?
Si1 C12 1.875(8) . ?
Si2 C48 1.851(7) . ?
Si2 C35 1.865(8) . ?
Si2 C41 1.880(7) . ?
Si2 C47 1.885(7) . ?
N1 C27 1.333(9) . ?
N1 C28 1.346(9) . ?
N2 C57 1.337(8) . ?
N2 C56 1.342(9) . ?
C1 C2 1.391(9) . ?
C1 C6 1.433(10) . ?
C2 C3 1.379(11) . ?
C2 H2 0.9500 . ?
C3 C4 1.386(10) . ?
C3 H3 0.9500 . ?
C4 C5 1.386(10) . ?
C4 H4 0.9500 . ?
C5 C6 1.384(10) . ?
C5 H5 0.9500 . ?
C7 C8 1.374(10) . ?
C7 C12 1.442(10) . ?
C8 C9 1.382(10) . ?
C8 H8 0.9500 . ?
C9 C10 1.378(11) . ?
C9 H9 0.9500 . ?
C10 C11 1.394(10) . ?
C10 H10 0.9500 . ?
C11 C12 1.392(10) . ?
C11 H11 0.9500 . ?
C13 C14 1.375(10) . ?
C13 C18 1.432(9) . ?
C14 C15 1.394(10) . ?
C14 H14 0.9500 . ?
C15 C16 1.406(11) . ?
C15 H15 0.9500 . ?
C16 C17 1.395(10) . ?
C16 H16 0.9500 . ?
C17 C18 1.397(9) . ?
C17 H17 0.9500 . ?
C19 C24 1.405(10) . ?
C19 C20 1.407(9) . ?
C20 C21 1.388(10) . ?
C20 H20 0.9500 . ?
C21 C22 1.383(10) . ?
C21 H21 0.9500 . ?
C22 C23 1.389(10) . ?
C22 C25 1.494(9) . ?
C23 C24 1.391(10) . ?
C23 H23 0.9500 . ?
C24 H24 0.9500 . ?
C25 C26 1.385(9) . ?
C25 C29 1.394(10) . ?
C26 C27 1.385(10) . ?
C26 H26 0.9500 . ?
C27 H27 0.9500 . ?
C28 C29 1.364(10) . ?
C28 H28 0.9500 . ?
C29 H29 0.9500 . ?
C30 C31 1.387(10) . ?
C30 C35 1.405(9) . ?
C31 C32 1.392(10) . ?
C31 H31 0.9500 . ?
C32 C33 1.384(10) . ?
C32 H32 0.9500 . ?
C33 C34 1.411(11) . ?
C33 H33 0.9500 . ?
C34 C35 1.394(10) . ?
C34 H34 0.9500 . ?
C36 C37 1.380(10) . ?
C36 C41 1.427(9) . ?
C37 C38 1.369(10) . ?
C37 H37 0.9500 . ?
C38 C39 1.394(10) . ?
C38 H38 0.9500 . ?
C39 C40 1.387(10) . ?
C39 H39 0.9500 . ?
C40 C41 1.398(9) . ?
C40 H40 0.9500 . ?
C42 C43 1.395(10) . ?
C42 C47 1.410(10) . ?
C43 C44 1.398(11) . ?
C43 H43 0.9500 . ?
C44 C45 1.379(11) . ?
C44 H44 0.9500 . ?
C45 C46 1.386(11) . ?
C45 H45 0.9500 . ?
C46 C47 1.396(10) . ?
C46 H46 0.9500 . ?
C48 C53 1.401(9) . ?
C48 C49 1.402(10) . ?
C49 C50 1.389(10) . ?
C49 H49 0.9500 . ?
C50 C51 1.394(10) . ?
C50 H50 0.9500 . ?
C51 C52 1.385(9) . ?
C51 C54 1.487(9) . ?
C52 C53 1.371(9) . ?
C52 H52 0.9500 . ?
C53 H53 0.9500 . ?
C54 C58 1.386(9) . ?
C54 C55 1.390(10) . ?
C55 C56 1.374(10) . ?
C55 H55 0.9500 . ?
C56 H56 0.9500 . ?
C57 C58 1.378(9) . ?
C57 H57 0.9500 . ?
C58 H58 0.9500 . ?

loop_
_platon_squeeze_void_nr
_platon_squeeze_void_average_x
_platon_squeeze_void_average_y
_platon_squeeze_void_average_z
_platon_squeeze_void_volume
_platon_squeeze_void_count_electrons
_platon_squeeze_void_content
1 0.250 -0.021 0.250 682 314 '4x CHCl3 '
2 0.750 -0.015 0.750 682 314 '4x CHCl3 '
